data_7158255
loop_
_publ_author_name
'Yang, Kai'
'Luo, Shi-He'
'Chen, Si-Hong'
'Cao, Xi-Ying'
'Zhou, Yong-Jun'
'Lin, Yan-Lan'
'Huo, Yan-Ping'
'Wang, Zhao-Yang'

_publ_section_title
;
 Simple inorganic base promoted C-N and C-C formation: synthesis of
 benzo[4,5]imidazo[1,2-<i>a</i>]pyridines as functional AIEgens used for
 detecting picric acid.
;
_journal_issue 37
_journal_name_full 'Organic &amp; biomolecular chemistry'
_journal_page_first 8133
_journal_page_last 8139
_journal_paper_doi 10.1039/d1ob01424b
_journal_volume 19
_journal_year 2021
_chemical_formula_moiety 'C25 H19 Cl N2'
_chemical_formula_sum 'C25 H19 Cl N2'
_chemical_formula_weight 382.87
_space_group_crystal_system monoclinic
_space_group_IT_number 14
_space_group_name_Hall '-P 2yn'
_space_group_name_H-M_alt 'P 1 21/n 1'
_atom_sites_solution_hydrogens geom
_atom_sites_solution_primary dual
_audit_creation_date 2021-03-22
_audit_creation_method
;
Olex2 1.3
(compiled 2020.11.12 svn.r5f609507 for OlexSys, GUI svn.r6226)
;
_audit_update_record
;
2021-03-26 deposited with the CCDC.	2021-08-19 downloaded from the CCDC.
;
_cell_angle_alpha 90
_cell_angle_beta 93.129(8)
_cell_angle_gamma 90
_cell_formula_units_Z 4
_cell_length_a 10.0520(9)
_cell_length_b 10.4783(11)
_cell_length_c 18.7614(15)
_cell_measurement_reflns_used 2245
_cell_measurement_temperature 293(2)
_cell_measurement_theta_max 26.5280
_cell_measurement_theta_min 4.0340
_cell_volume 1973.2(3)
_computing_cell_refinement 'CrysAlisPro 1.171.38.41 (Rigaku OD, 2015)'
_computing_data_collection 'CrysAlisPro 1.171.38.41 (Rigaku OD, 2015)'
_computing_data_reduction 'CrysAlisPro 1.171.38.41 (Rigaku OD, 2015)'
_computing_molecular_graphics 'Olex2 1.3 (Dolomanov et al., 2009)'
_computing_publication_material 'Olex2 1.3 (Dolomanov et al., 2009)'
_computing_structure_refinement 'SHELXL 2018/3 (Sheldrick, 2015)'
_computing_structure_solution 'SHELXT 2014/5 (Sheldrick, 2014)'
_diffrn_ambient_temperature 293(2)
_diffrn_detector 'CCD plate'
_diffrn_detector_area_resol_mean 8.0606
_diffrn_detector_type Eos
_diffrn_measured_fraction_theta_full 0.998
_diffrn_measured_fraction_theta_max 0.998
_diffrn_measurement_details
;
List of Runs (angles in degrees, time in seconds):

  # Type    Start    End  Width  t~exp~   \w     \q     \k     \f   Frames
#--------------------------------------------------------------------------
  1  \w    -52.00  77.00   1.00    5.00    --   15.65   0.00 -90.00  129
  2  \w    -11.00  18.00   1.00    5.00    --  -16.43 -99.00 -90.00   29
  3  \w    -25.00  21.00   1.00    5.00    --  -16.43 -99.00  90.00   46
  4  \w    -25.00  10.00   1.00    5.00    --   15.65 -99.00 120.00   35
;
_diffrn_measurement_device 'four-circle diffractometer'
_diffrn_measurement_device_type 'Xcalibur, Eos, Gemini'
_diffrn_measurement_method '\w scans'
_diffrn_orient_matrix_type 'CrysAlisPro convention (1999,Acta A55,543-557)'
_diffrn_orient_matrix_UB_11 -0.0105796000
_diffrn_orient_matrix_UB_12 0.0593225000
_diffrn_orient_matrix_UB_13 -0.0176214000
_diffrn_orient_matrix_UB_21 0.0565065000
_diffrn_orient_matrix_UB_22 0.0256905000
_diffrn_orient_matrix_UB_23 0.0192395000
_diffrn_orient_matrix_UB_31 0.0410952000
_diffrn_orient_matrix_UB_32 -0.0200682000
_diffrn_orient_matrix_UB_33 -0.0274426000
_diffrn_radiation_monochromator graphite
_diffrn_radiation_probe x-ray
_diffrn_radiation_type 'Mo K\a'
_diffrn_radiation_wavelength 0.71073
_diffrn_reflns_av_R_equivalents 0.0309
_diffrn_reflns_av_unetI/netI 0.0578
_diffrn_reflns_Laue_measured_fraction_full 0.998
_diffrn_reflns_Laue_measured_fraction_max 0.998
_diffrn_reflns_limit_h_max 11
_diffrn_reflns_limit_h_min -11
_diffrn_reflns_limit_k_max 12
_diffrn_reflns_limit_k_min -8
_diffrn_reflns_limit_l_max 22
_diffrn_reflns_limit_l_min -22
_diffrn_reflns_number 8419
_diffrn_reflns_point_group_measured_fraction_full 0.998
_diffrn_reflns_point_group_measured_fraction_max 0.998
_diffrn_reflns_theta_full 24.998
_diffrn_reflns_theta_max 24.998
_diffrn_reflns_theta_min 3.486
_diffrn_source 'fine-focus sealed X-ray tube'
_diffrn_source_type 'Enhance (Mo) X-ray Source'
_exptl_absorpt_coefficient_mu 0.206
_exptl_absorpt_correction_T_max 1.00000
_exptl_absorpt_correction_T_min 0.11048
_exptl_absorpt_correction_type multi-scan
_exptl_absorpt_process_details
;
CrysAlisPro 1.171.38.41 (Rigaku Oxford Diffraction, 2015)
Empirical absorption correction using spherical harmonics,
 implemented in SCALE3 ABSPACK scaling algorithm.
;
_exptl_crystal_colour colourless
_exptl_crystal_colour_primary colourless
_exptl_crystal_density_diffrn 1.289
_exptl_crystal_description block
_exptl_crystal_F_000 800
_refine_diff_density_max 0.201
_refine_diff_density_min -0.309
_refine_diff_density_rms 0.036
_refine_ls_extinction_method none
_refine_ls_goodness_of_fit_ref 1.035
_refine_ls_hydrogen_treatment constr
_refine_ls_matrix_type full
_refine_ls_number_parameters 255
_refine_ls_number_reflns 3462
_refine_ls_number_restraints 0
_refine_ls_restrained_S_all 1.035
_refine_ls_R_factor_all 0.0934
_refine_ls_R_factor_gt 0.0560
_refine_ls_shift/su_max 0.000
_refine_ls_shift/su_mean 0.000
_refine_ls_structure_factor_coef Fsqd
_refine_ls_weighting_details 'w=1/[\s^2^(Fo^2^)+(0.0485P)^2^+0.2327P] where P=(Fo^2^+2Fc^2^)/3'
_refine_ls_weighting_scheme calc
_refine_ls_wR_factor_gt 0.1132
_refine_ls_wR_factor_ref 0.1327
_reflns_Friedel_coverage 0.000
_reflns_number_gt 2297
_reflns_number_total 3462
_reflns_threshold_expression 'I > 2\s(I)'
_cod_data_source_file d1ob01424b2.cif
_cod_data_source_block exp_9112
_cod_depositor_comments 'Adding full bibliography for 7158252--7158256.cif.'
_cod_database_code 7158255
_shelx_shelxl_version_number 2018/3
_shelx_space_group_comment
;
The symmetry employed for this shelxl refinement is uniquely defined
by the following loop, which should always be used as a source of
symmetry information in preference to the above space-group names.
They are only intended as comments.
;
_reflns_odcompleteness_completeness 99.67
_reflns_odcompleteness_iscentric 1
_reflns_odcompleteness_theta 26.32
_olex2_refinement_description
;
1. Fixed Uiso
 At 1.2 times of:
  All C(H) groups
 At 1.5 times of:
  All C(H,H,H) groups
2.a Aromatic/amide H refined with riding coordinates:
 C3(H3), C5(H5), C7(H7), C9(H9), C15(H15), C16(H16), C17(H17), C18(H18),
 C19(H19), C20(H20), C22(H22), C23(H23), C24(H24)
2.b Idealised Me refined as rotating group:
 C11(H11A,H11B,H11C), C21(H21A,H21B,H21C)
;
_olex2_submission_special_instructions 'No special instructions were received'
_oxdiff_exptl_absorpt_empirical_details
;
Empirical correction (ABSPACK) includes:
- Absorption correction using spherical harmonics
- Frame scaling
;
_oxdiff_exptl_absorpt_empirical_full_max 5.723
_oxdiff_exptl_absorpt_empirical_full_min 0.545

loop_
_space_group_symop_operation_xyz
'x, y, z'
'-x+1/2, y+1/2, -z+1/2'
'-x, -y, -z'
'x-1/2, -y-1/2, z-1/2'

loop_
_atom_site_label
_atom_site_type_symbol
_atom_site_fract_x
_atom_site_fract_y
_atom_site_fract_z
_atom_site_U_iso_or_equiv
_atom_site_adp_type
_atom_site_occupancy
_atom_site_site_symmetry_order
_atom_site_calc_flag
_atom_site_refinement_flags_posn
_atom_site_refinement_flags_adp
_atom_site_refinement_flags_occupancy
_atom_site_disorder_assembly
_atom_site_disorder_group
Cl1 Cl 0.58302(9) 0.24542(9) 0.10061(4) 0.0808(3) Uani 1 1 d . . . . .
N1 N 0.65505(19) 0.60668(19) 0.49160(9) 0.0378(5) Uani 1 1 d . . . . .
N2 N 0.5137(2) 0.6233(2) 0.39357(10) 0.0436(5) Uani 1 1 d . . . . .
C1 C 0.6190(2) 0.5632(2) 0.42233(11) 0.0383(6) Uani 1 1 d . . . . .
C2 C 0.3463(3) 0.8652(3) 0.50227(15) 0.0529(7) Uani 1 1 d . . . . .
C3 C 0.8436(3) 0.6061(5) 0.72808(16) 0.0852(12) Uani 1 1 d . . . . .
H3 H 0.840297 0.559878 0.770268 0.102 Uiso 1 1 calc R U . . .
C4 C 0.5613(2) 0.7010(2) 0.50664(12) 0.0382(6) Uani 1 1 d . . . . .
C5 C 0.8902(3) 0.7285(5) 0.7301(2) 0.0891(13) Uani 1 1 d . . . . .
H5 H 0.916695 0.766150 0.773438 0.107 Uiso 1 1 calc R U . . .
C6 C 0.4772(2) 0.7080(2) 0.44545(12) 0.0412(6) Uani 1 1 d . . . . .
C7 C 0.7667(3) 0.3629(3) 0.28107(14) 0.0556(8) Uani 1 1 d . . . . .
H7 H 0.853751 0.364569 0.300633 0.067 Uiso 1 1 calc R U . . .
C8 C 0.6656(2) 0.4144(2) 0.31984(12) 0.0422(6) Uani 1 1 d . . . . .
C9 C 0.8011(3) 0.5498(3) 0.66389(14) 0.0630(9) Uani 1 1 d . . . . .
H9 H 0.770082 0.466212 0.663147 0.076 Uiso 1 1 calc R U . . .
C10 C 0.6955(2) 0.4632(2) 0.39292(12) 0.0401(6) Uani 1 1 d . . . . .
C11 C 0.2281(3) 0.9544(3) 0.50032(18) 0.0823(11) Uani 1 1 d . . . . .
H11A H 0.183311 0.951709 0.453823 0.124 Uiso 1 1 calc R U . . .
H11B H 0.258120 1.039750 0.510439 0.124 Uiso 1 1 calc R U . . .
H11C H 0.167706 0.928271 0.535470 0.124 Uiso 1 1 calc R U . . .
C12 C 0.7631(2) 0.5589(2) 0.53218(12) 0.0416(6) Uani 1 1 d . . . . .
C13 C 0.4317(3) 0.8559(3) 0.56432(14) 0.0514(7) Uani 1 1 d . . . . .
C14 C 0.8050(2) 0.6178(3) 0.60142(13) 0.0473(7) Uani 1 1 d . . . . .
C15 C 0.5124(3) 0.3597(3) 0.22165(14) 0.0583(8) Uani 1 1 d . . . . .
H15 H 0.425878 0.358377 0.201410 0.070 Uiso 1 1 calc R U . . .
C16 C 0.8298(3) 0.4607(3) 0.50430(13) 0.0497(7) Uani 1 1 d . . . . .
H16 H 0.899863 0.423436 0.531223 0.060 Uiso 1 1 calc R U . . .
C17 C 0.7420(3) 0.3097(3) 0.21467(14) 0.0594(8) Uani 1 1 d . . . . .
H17 H 0.811089 0.274597 0.190137 0.071 Uiso 1 1 calc R U . . .
C18 C 0.7962(3) 0.4135(3) 0.43578(13) 0.0488(7) Uani 1 1 d . . . . .
H18 H 0.844705 0.345409 0.418880 0.059 Uiso 1 1 calc R U . . .
C19 C 0.8554(3) 0.7407(3) 0.60368(16) 0.0635(8) Uani 1 1 d . . . . .
H19 H 0.860846 0.786943 0.561620 0.076 Uiso 1 1 calc R U . . .
C20 C 0.3694(3) 0.7919(3) 0.44326(14) 0.0506(7) Uani 1 1 d . . . . .
H20 H 0.313496 0.798251 0.402257 0.061 Uiso 1 1 calc R U . . .
C21 C 0.4051(3) 0.9341(3) 0.62987(16) 0.0766(10) Uani 1 1 d . . . . .
H21A H 0.468455 0.911639 0.667965 0.115 Uiso 1 1 calc R U . . .
H21B H 0.316625 0.917049 0.644157 0.115 Uiso 1 1 calc R U . . .
H21C H 0.413532 1.023191 0.619061 0.115 Uiso 1 1 calc R U . . .
C22 C 0.5385(3) 0.7736(2) 0.56658(13) 0.0475(7) Uani 1 1 d . . . . .
H22 H 0.594379 0.766750 0.607565 0.057 Uiso 1 1 calc R U . . .
C23 C 0.8976(3) 0.7952(4) 0.66800(19) 0.0827(11) Uani 1 1 d . . . . .
H23 H 0.931270 0.877892 0.669002 0.099 Uiso 1 1 calc R U . . .
C24 C 0.5381(3) 0.4122(3) 0.28793(13) 0.0532(7) Uani 1 1 d . . . . .
H24 H 0.468338 0.447160 0.312000 0.064 Uiso 1 1 calc R U . . .
C25 C 0.6151(3) 0.3089(3) 0.18523(13) 0.0518(7) Uani 1 1 d . . . . .

loop_
_atom_site_aniso_label
_atom_site_aniso_U_11
_atom_site_aniso_U_22
_atom_site_aniso_U_33
_atom_site_aniso_U_23
_atom_site_aniso_U_13
_atom_site_aniso_U_12
Cl1 0.0902(6) 0.0920(7) 0.0599(5) -0.0338(4) 0.0006(4) -0.0038(5)
N1 0.0400(12) 0.0406(13) 0.0324(10) 0.0021(10) -0.0014(9) 0.0022(10)
N2 0.0456(13) 0.0495(14) 0.0355(11) 0.0015(11) -0.0008(10) 0.0086(11)
C1 0.0388(14) 0.0437(16) 0.0324(13) 0.0054(12) 0.0004(11) 0.0001(12)
C2 0.0537(17) 0.0388(17) 0.0666(19) 0.0030(15) 0.0082(15) 0.0061(13)
C3 0.059(2) 0.154(4) 0.0418(18) 0.003(2) -0.0038(15) 0.020(2)
C4 0.0394(14) 0.0372(15) 0.0381(14) 0.0029(12) 0.0024(11) 0.0004(12)
C5 0.053(2) 0.151(4) 0.061(2) -0.038(3) -0.0167(17) 0.017(2)
C6 0.0415(15) 0.0410(16) 0.0411(14) 0.0034(13) 0.0031(12) 0.0024(12)
C7 0.0418(16) 0.070(2) 0.0552(17) -0.0130(16) 0.0037(13) 0.0017(14)
C8 0.0416(15) 0.0428(16) 0.0423(14) -0.0017(12) 0.0020(12) 0.0004(12)
C9 0.0518(18) 0.089(3) 0.0473(16) 0.0089(17) -0.0027(14) 0.0071(16)
C10 0.0385(14) 0.0424(16) 0.0395(13) 0.0012(12) 0.0023(11) 0.0007(12)
C11 0.078(2) 0.069(2) 0.100(3) -0.007(2) 0.0041(19) 0.0319(19)
C12 0.0390(14) 0.0452(17) 0.0395(14) 0.0065(13) -0.0059(12) 0.0009(12)
C13 0.0574(18) 0.0410(17) 0.0566(17) -0.0079(14) 0.0110(15) -0.0046(14)
C14 0.0418(15) 0.0580(19) 0.0411(15) 0.0026(14) -0.0074(12) 0.0075(13)
C15 0.0488(17) 0.069(2) 0.0560(17) -0.0142(15) -0.0077(14) 0.0037(15)
C16 0.0479(16) 0.0509(18) 0.0485(16) 0.0065(14) -0.0150(12) 0.0096(14)
C17 0.0568(19) 0.067(2) 0.0554(17) -0.0149(16) 0.0144(15) 0.0025(15)
C18 0.0452(16) 0.0457(17) 0.0550(16) -0.0033(14) -0.0012(13) 0.0091(13)
C19 0.070(2) 0.063(2) 0.0565(18) -0.0052(17) -0.0139(15) -0.0002(17)
C20 0.0508(16) 0.0522(18) 0.0481(16) 0.0052(14) -0.0034(13) 0.0113(14)
C21 0.084(2) 0.066(2) 0.081(2) -0.0245(19) 0.0152(18) 0.0058(18)
C22 0.0541(17) 0.0481(17) 0.0404(14) -0.0040(13) 0.0020(12) -0.0047(14)
C23 0.068(2) 0.090(3) 0.087(3) -0.035(2) -0.0194(19) 0.0042(19)
C24 0.0449(16) 0.069(2) 0.0456(15) -0.0114(15) 0.0038(13) 0.0068(14)
C25 0.0602(18) 0.0517(18) 0.0439(15) -0.0106(14) 0.0062(14) -0.0044(15)

loop_
_atom_type_symbol
_atom_type_description
_atom_type_scat_dispersion_real
_atom_type_scat_dispersion_imag
_atom_type_scat_source
C C 0.0033 0.0016 'International Tables Vol C Tables 4.2.6.8 and 6.1.1.4'
H H 0.0000 0.0000 'International Tables Vol C Tables 4.2.6.8 and 6.1.1.4'
Cl Cl 0.1484 0.1585 'International Tables Vol C Tables 4.2.6.8 and 6.1.1.4'
N N 0.0061 0.0033 'International Tables Vol C Tables 4.2.6.8 and 6.1.1.4'

loop_
_geom_angle_atom_site_label_1
_geom_angle_atom_site_label_2
_geom_angle_atom_site_label_3
_geom_angle
_geom_angle_site_symmetry_1
_geom_angle_site_symmetry_3
_geom_angle_publ_flag
C4 N1 C1 105.77(18) . . ?
C12 N1 C1 123.1(2) . . ?
C12 N1 C4 131.2(2) . . ?
C1 N2 C6 104.85(19) . . ?
N1 C1 C10 118.6(2) . . ?
N2 C1 N1 112.5(2) . . ?
N2 C1 C10 128.9(2) . . ?
C13 C2 C11 120.3(3) . . ?
C20 C2 C11 119.5(3) . . ?
C20 C2 C13 120.2(3) . . ?
C5 C3 H3 119.6 . . ?
C5 C3 C9 120.8(3) . . ?
C9 C3 H3 119.6 . . ?
C6 C4 N1 104.8(2) . . ?
C22 C4 N1 133.7(2) . . ?
C22 C4 C6 121.4(2) . . ?
C3 C5 H5 120.2 . . ?
C23 C5 C3 119.5(3) . . ?
C23 C5 H5 120.2 . . ?
N2 C6 C4 112.0(2) . . ?
N2 C6 C20 128.3(2) . . ?
C4 C6 C20 119.6(2) . . ?
C8 C7 H7 119.0 . . ?
C17 C7 H7 119.0 . . ?
C17 C7 C8 122.0(3) . . ?
C7 C8 C10 120.1(2) . . ?
C24 C8 C7 116.9(2) . . ?
C24 C8 C10 122.9(2) . . ?
C3 C9 H9 120.0 . . ?
C14 C9 C3 119.9(3) . . ?
C14 C9 H9 120.0 . . ?
C1 C10 C8 121.7(2) . . ?
C18 C10 C1 116.8(2) . . ?
C18 C10 C8 121.5(2) . . ?
C2 C11 H11A 109.5 . . ?
C2 C11 H11B 109.5 . . ?
C2 C11 H11C 109.5 . . ?
H11A C11 H11B 109.5 . . ?
H11A C11 H11C 109.5 . . ?
H11B C11 H11C 109.5 . . ?
N1 C12 C14 120.6(2) . . ?
C16 C12 N1 117.0(2) . . ?
C16 C12 C14 122.4(2) . . ?
C2 C13 C21 120.5(3) . . ?
C22 C13 C2 120.4(2) . . ?
C22 C13 C21 119.1(3) . . ?
C9 C14 C12 120.9(3) . . ?
C9 C14 C19 118.9(3) . . ?
C19 C14 C12 120.1(2) . . ?
C24 C15 H15 120.1 . . ?
C24 C15 C25 119.7(3) . . ?
C25 C15 H15 120.1 . . ?
C12 C16 H16 119.2 . . ?
C12 C16 C18 121.7(2) . . ?
C18 C16 H16 119.2 . . ?
C7 C17 H17 120.4 . . ?
C25 C17 C7 119.3(2) . . ?
C25 C17 H17 120.4 . . ?
C10 C18 C16 122.8(2) . . ?
C10 C18 H18 118.6 . . ?
C16 C18 H18 118.6 . . ?
C14 C19 H19 119.8 . . ?
C23 C19 C14 120.4(3) . . ?
C23 C19 H19 119.8 . . ?
C2 C20 C6 119.5(2) . . ?
C2 C20 H20 120.2 . . ?
C6 C20 H20 120.2 . . ?
C13 C21 H21A 109.5 . . ?
C13 C21 H21B 109.5 . . ?
C13 C21 H21C 109.5 . . ?
H21A C21 H21B 109.5 . . ?
H21A C21 H21C 109.5 . . ?
H21B C21 H21C 109.5 . . ?
C4 C22 H22 120.6 . . ?
C13 C22 C4 118.8(2) . . ?
C13 C22 H22 120.6 . . ?
C5 C23 C19 120.4(4) . . ?
C5 C23 H23 119.8 . . ?
C19 C23 H23 119.8 . . ?
C8 C24 H24 119.2 . . ?
C15 C24 C8 121.5(2) . . ?
C15 C24 H24 119.2 . . ?
C15 C25 Cl1 119.7(2) . . ?
C17 C25 Cl1 119.8(2) . . ?
C17 C25 C15 120.5(2) . . ?

loop_
_geom_bond_atom_site_label_1
_geom_bond_atom_site_label_2
_geom_bond_distance
_geom_bond_site_symmetry_2
_geom_bond_publ_flag
Cl1 C25 1.735(3) . ?
N1 C1 1.406(3) . ?
N1 C4 1.405(3) . ?
N1 C12 1.386(3) . ?
N2 C1 1.321(3) . ?
N2 C6 1.382(3) . ?
C1 C10 1.428(3) . ?
C2 C11 1.511(4) . ?
C2 C13 1.411(4) . ?
C2 C20 1.378(4) . ?
C3 H3 0.9300 . ?
C3 C5 1.366(5) . ?
C3 C9 1.387(4) . ?
C4 C6 1.390(3) . ?
C4 C22 1.387(3) . ?
C5 H5 0.9300 . ?
C5 C23 1.363(5) . ?
C6 C20 1.394(3) . ?
C7 H7 0.9300 . ?
C7 C8 1.391(3) . ?
C7 C17 1.375(3) . ?
C8 C10 1.479(3) . ?
C8 C24 1.385(3) . ?
C9 H9 0.9300 . ?
C9 C14 1.374(3) . ?
C10 C18 1.361(3) . ?
C11 H11A 0.9600 . ?
C11 H11B 0.9600 . ?
C11 H11C 0.9600 . ?
C12 C14 1.478(3) . ?
C12 C16 1.349(3) . ?
C13 C21 1.513(3) . ?
C13 C22 1.376(4) . ?
C14 C19 1.384(4) . ?
C15 H15 0.9300 . ?
C15 C24 1.372(3) . ?
C15 C25 1.376(4) . ?
C16 H16 0.9300 . ?
C16 C18 1.401(3) . ?
C17 H17 0.9300 . ?
C17 C25 1.362(4) . ?
C18 H18 0.9300 . ?
C19 H19 0.9300 . ?
C19 C23 1.381(4) . ?
C20 H20 0.9300 . ?
C21 H21A 0.9600 . ?
C21 H21B 0.9600 . ?
C21 H21C 0.9600 . ?
C22 H22 0.9300 . ?
C23 H23 0.9300 . ?
C24 H24 0.9300 . ?

loop_
_geom_torsion_atom_site_label_1
_geom_torsion_atom_site_label_2
_geom_torsion_atom_site_label_3
_geom_torsion_atom_site_label_4
_geom_torsion
_geom_torsion_site_symmetry_1
_geom_torsion_site_symmetry_2
_geom_torsion_site_symmetry_3
_geom_torsion_site_symmetry_4
_geom_torsion_publ_flag
N1 C1 C10 C8 -178.6(2) . . . . ?
N1 C1 C10 C18 2.3(3) . . . . ?
N1 C4 C6 N2 0.1(3) . . . . ?
N1 C4 C6 C20 178.5(2) . . . . ?
N1 C4 C22 C13 -177.2(3) . . . . ?
N1 C12 C14 C9 117.1(3) . . . . ?
N1 C12 C14 C19 -66.2(3) . . . . ?
N1 C12 C16 C18 3.4(4) . . . . ?
N2 C1 C10 C8 2.2(4) . . . . ?
N2 C1 C10 C18 -176.8(2) . . . . ?
N2 C6 C20 C2 177.0(2) . . . . ?
C1 N1 C4 C6 -0.6(2) . . . . ?
C1 N1 C4 C22 175.8(3) . . . . ?
C1 N1 C12 C14 173.3(2) . . . . ?
C1 N1 C12 C16 -4.3(4) . . . . ?
C1 N2 C6 C4 0.5(3) . . . . ?
C1 N2 C6 C20 -177.8(3) . . . . ?
C1 C10 C18 C16 -3.2(4) . . . . ?
C2 C13 C22 C4 0.6(4) . . . . ?
C3 C5 C23 C19 1.5(5) . . . . ?
C3 C9 C14 C12 178.6(2) . . . . ?
C3 C9 C14 C19 1.9(4) . . . . ?
C4 N1 C1 N2 0.9(3) . . . . ?
C4 N1 C1 C10 -178.4(2) . . . . ?
C4 N1 C12 C14 -7.0(4) . . . . ?
C4 N1 C12 C16 175.4(2) . . . . ?
C4 C6 C20 C2 -1.1(4) . . . . ?
C5 C3 C9 C14 -0.4(5) . . . . ?
C6 N2 C1 N1 -0.9(3) . . . . ?
C6 N2 C1 C10 178.4(2) . . . . ?
C6 C4 C22 C13 -1.3(4) . . . . ?
C7 C8 C10 C1 151.6(2) . . . . ?
C7 C8 C10 C18 -29.4(4) . . . . ?
C7 C8 C24 C15 1.1(4) . . . . ?
C7 C17 C25 Cl1 178.5(2) . . . . ?
C7 C17 C25 C15 -0.6(5) . . . . ?
C8 C7 C17 C25 1.1(4) . . . . ?
C8 C10 C18 C16 177.7(2) . . . . ?
C9 C3 C5 C23 -1.4(5) . . . . ?
C9 C14 C19 C23 -1.7(4) . . . . ?
C10 C8 C24 C15 -176.2(3) . . . . ?
C11 C2 C13 C21 0.6(4) . . . . ?
C11 C2 C13 C22 179.2(3) . . . . ?
C11 C2 C20 C6 -179.0(3) . . . . ?
C12 N1 C1 N2 -179.3(2) . . . . ?
C12 N1 C1 C10 1.4(3) . . . . ?
C12 N1 C4 C6 179.7(2) . . . . ?
C12 N1 C4 C22 -4.0(4) . . . . ?
C12 C14 C19 C23 -178.5(3) . . . . ?
C12 C16 C18 C10 0.3(4) . . . . ?
C13 C2 C20 C6 0.4(4) . . . . ?
C14 C12 C16 C18 -174.1(2) . . . . ?
C14 C19 C23 C5 0.0(5) . . . . ?
C16 C12 C14 C9 -65.5(3) . . . . ?
C16 C12 C14 C19 111.2(3) . . . . ?
C17 C7 C8 C10 176.1(3) . . . . ?
C17 C7 C8 C24 -1.3(4) . . . . ?
C20 C2 C13 C21 -178.7(3) . . . . ?
C20 C2 C13 C22 -0.1(4) . . . . ?
C21 C13 C22 C4 179.2(2) . . . . ?
C22 C4 C6 N2 -176.8(2) . . . . ?
C22 C4 C6 C20 1.6(4) . . . . ?
C24 C8 C10 C1 -31.2(4) . . . . ?
C24 C8 C10 C18 147.8(3) . . . . ?
C24 C15 C25 Cl1 -178.7(2) . . . . ?
C24 C15 C25 C17 0.4(5) . . . . ?
C25 C15 C24 C8 -0.7(4) . . . . ?
